data_4103868
loop_
_publ_author_name
'Scott A. Snyder'
'Ferenc Kontes'

_publ_section_title
;
 Explorations into Neolignan Biosynthesis: Concise Total Syntheses of
 Helicterin B, Helisorin, and Helisterculin A from a Common Intermediate
;
_journal_name_full 'Journal of the American Chemical Society'
_journal_page_first 1745
_journal_page_last 1752
_journal_paper_doi 10.1021/ja806865u
_journal_volume 131
_journal_year 2009
_chemical_formula_sum 'C46.5 H53 Cl5 O16'
_chemical_formula_weight 1045.14
_chemical_name_systematic
;

 ?

;
_space_group_IT_number 15
_symmetry_cell_setting monoclinic
_symmetry_space_group_name_Hall '-C 2yc'
_symmetry_space_group_name_H-M 'C 1 2/c 1'
_atom_sites_solution_hydrogens geom
_atom_sites_solution_primary direct
_atom_sites_solution_secondary difmap
_audit_creation_method SHELXL-97
_cell_angle_alpha 90.00
_cell_angle_beta 102.477(2)
_cell_angle_gamma 90.00
_cell_formula_units_Z 8
_cell_length_a 30.622(4)
_cell_length_b 12.7487(17)
_cell_length_c 26.301(4)
_cell_measurement_reflns_used 9938
_cell_measurement_temperature 170(2)
_cell_measurement_theta_max 25.45
_cell_measurement_theta_min 2.25
_cell_volume 10025(2)
_computing_cell_refinement 'Bruker SMART'
_computing_data_collection 'Bruker SMART'
_computing_data_reduction 'Bruker SAINT'
_computing_molecular_graphics 'Bruker SHELXTL'
_computing_publication_material 'Bruker SHELXTL'
_computing_structure_refinement 'SHELXL-97 (Sheldrick, 1997)'
_computing_structure_solution 'SHELXS-97 (Sheldrick, 1990)'
_diffrn_ambient_temperature 170(2)
_diffrn_measured_fraction_theta_full 1.000
_diffrn_measured_fraction_theta_max 1.000
_diffrn_measurement_device_type 'CCD area detector'
_diffrn_measurement_method 'phi and omega scans'
_diffrn_radiation_monochromator graphite
_diffrn_radiation_source 'fine-focus sealed tube'
_diffrn_radiation_type MoK\a
_diffrn_radiation_wavelength 0.71073
_diffrn_reflns_av_R_equivalents 0.0959
_diffrn_reflns_av_sigmaI/netI 0.0906
_diffrn_reflns_limit_h_max 40
_diffrn_reflns_limit_h_min -40
_diffrn_reflns_limit_k_max 16
_diffrn_reflns_limit_k_min -16
_diffrn_reflns_limit_l_max 35
_diffrn_reflns_limit_l_min -35
_diffrn_reflns_number 68654
_diffrn_reflns_theta_full 28.28
_diffrn_reflns_theta_max 28.28
_diffrn_reflns_theta_min 1.36
_exptl_absorpt_coefficient_mu 0.357
_exptl_absorpt_correction_T_max 0.9964
_exptl_absorpt_correction_T_min 0.8557
_exptl_absorpt_correction_type empirical
_exptl_absorpt_process_details SADABS
_exptl_crystal_colour COLORLESS
_exptl_crystal_density_diffrn 1.385
_exptl_crystal_density_method 'not measured'
_exptl_crystal_description PLATE
_exptl_crystal_F_000 4360
_exptl_crystal_size_max 0.45
_exptl_crystal_size_mid 0.12
_exptl_crystal_size_min 0.01
_platon_squeeze_details
;
The unit cell contains 20 dichloromethane molecules which have been treated 
as a diffuse cotribution to the overall scattering without specific atom 
positions by SQUEEZE/PLATON
;
_refine_diff_density_max 0.353
_refine_diff_density_min -0.328
_refine_diff_density_rms 0.050
_refine_ls_extinction_method none
_refine_ls_goodness_of_fit_ref 1.009
_refine_ls_hydrogen_treatment constr
_refine_ls_matrix_type full
_refine_ls_number_parameters 570
_refine_ls_number_reflns 12417
_refine_ls_number_restraints 5
_refine_ls_restrained_S_all 1.017
_refine_ls_R_factor_all 0.1428
_refine_ls_R_factor_gt 0.0712
_refine_ls_shift/su_max 0.001
_refine_ls_shift/su_mean 0.000
_refine_ls_structure_factor_coef Fsqd
_refine_ls_weighting_details 'calc w=1/[\s^2^(Fo^2^)+(0.0858P)^2^+0.0000P] where P=(Fo^2^+2Fc^2^)/3'
_refine_ls_weighting_scheme calc
_refine_ls_wR_factor_gt 0.1694
_refine_ls_wR_factor_ref 0.1922
_reflns_number_gt 6159
_reflns_number_total 12417
_reflns_threshold_expression >2sigma(I)
_cod_data_source_file ja806865u_si_004.cif
_cod_data_source_block fkd2s10p
_cod_depositor_comments
;
The following automatic conversions were performed:

'_exptl_absorpt_correction_type' value 'EMPIRICAL' changed to
'empirical' according to the built-in table from CIF Core dictionary
named 'cif_core.dic' version 2.4.1 from 2010-06-29.

Automatic conversion script
Id: cif_fix_values 1715 2011-07-08 13:25:40Z adriana 
;
_cod_original_formula_sum 'C46.50 H53 Cl5 O16'
_cod_database_code 4103868

loop_
_symmetry_equiv_pos_as_xyz
'x, y, z'
'-x, y, -z+1/2'
'x+1/2, y+1/2, z'
'-x+1/2, y+1/2, -z+1/2'
'-x, -y, -z'
'x, -y, z-1/2'
'-x+1/2, -y+1/2, -z'
'x+1/2, -y+1/2, z-1/2'

loop_
_atom_site_label
_atom_site_type_symbol
_atom_site_fract_x
_atom_site_fract_y
_atom_site_fract_z
_atom_site_U_iso_or_equiv
_atom_site_adp_type
_atom_site_occupancy
_atom_site_symmetry_multiplicity
_atom_site_calc_flag
_atom_site_refinement_flags
_atom_site_disorder_assembly
_atom_site_disorder_group
O1 O 0.27330(6) 1.09776(12) 0.02661(6) 0.0291(4) Uani 1 1 d . . .
O2 O 0.23851(6) 0.94084(12) 0.01845(6) 0.0263(4) Uani 1 1 d . . .
O5 O 0.24584(8) 1.10264(17) 0.24044(7) 0.0513(6) Uani 1 1 d . . .
O6 O 0.26362(8) 1.25177(17) 0.20579(7) 0.0591(6) Uani 1 1 d . . .
O7 O 0.05403(7) 0.86588(19) 0.14086(10) 0.0626(6) Uani 1 1 d . . .
O8 O 0.01170(7) 1.0108(2) 0.08040(9) 0.0662(7) Uani 1 1 d . . .
O11 O 0.21883(6) 1.16253(12) -0.06231(7) 0.0330(4) Uani 1 1 d . . .
H11 H 0.2104 1.1831 -0.0356 0.050 Uiso 1 1 calc R . .
O12 O 0.21041(6) 1.18872(12) 0.03937(7) 0.0346(4) Uani 1 1 d . . .
H12 H 0.2230 1.2468 0.0475 0.052 Uiso 1 1 calc R . .
O13 O 0.45517(8) 1.1592(2) -0.01832(11) 0.0700(7) Uani 1 1 d . . .
O14 O 0.46266(10) 1.0764(3) 0.05784(14) 0.1253(15) Uani 1 1 d . . .
O15 O 0.33155(6) 0.79629(15) -0.11400(7) 0.0417(5) Uani 1 1 d . . .
O16 O 0.35373(7) 0.78695(18) -0.02771(7) 0.0570(6) Uani 1 1 d . . .
O17 O 0.11248(8) 0.7956(2) -0.23324(8) 0.0790(9) Uani 1 1 d . . .
O18 O 0.08057(7) 0.6989(2) -0.16350(9) 0.0714(8) Uani 1 1 d . . .
C1 C 0.27244(9) 0.94138(19) 0.12825(9) 0.0284(6) Uani 1 1 d . . .
H1A H 0.2870 0.8764 0.1383 0.034 Uiso 1 1 calc R . .
C2 C 0.22368(8) 0.94831(18) 0.10564(9) 0.0265(5) Uani 1 1 d . . .
H2A H 0.2098 0.8770 0.1026 0.032 Uiso 1 1 calc R . .
C3 C 0.20171(9) 1.02078(19) 0.14175(9) 0.0288(6) Uani 1 1 d . . .
H3A H 0.2085 0.9880 0.1771 0.035 Uiso 1 1 calc R . .
C4 C 0.22690(9) 1.12695(19) 0.14685(9) 0.0321(6) Uani 1 1 d . . .
H4A H 0.2050 1.1826 0.1315 0.038 Uiso 1 1 calc R . .
C5 C 0.26443(9) 1.12483(19) 0.11525(9) 0.0300(6) Uani 1 1 d . . .
H5A H 0.2817 1.1920 0.1195 0.036 Uiso 1 1 calc R . .
C6 C 0.29455(9) 1.0330(2) 0.13362(9) 0.0301(6) Uani 1 1 d . . .
C7 C 0.21674(9) 1.00104(18) 0.05206(9) 0.0272(6) Uani 1 1 d . . .
H7A H 0.1842 1.0097 0.0363 0.033 Uiso 1 1 calc R . .
C8 C 0.24069(9) 1.10709(18) 0.05768(9) 0.0284(6) Uani 1 1 d . . .
C9 C 0.34218(10) 1.0427(3) 0.15537(10) 0.0428(7) Uani 1 1 d . B .
H9A H 0.3577 0.9788 0.1653 0.051 Uiso 1 1 calc R . .
C10 C 0.36665(13) 1.1280(3) 0.16314(15) 0.0739(11) Uani 1 1 d D . .
H10A H 0.3489 1.1869 0.1495 0.089 Uiso 1 1 calc R A 2
C11 C 0.4144(2) 1.1140(7) 0.1879(3) 0.0739(11) Uani 0.538(5) 1 d PD B -1
O3 O 0.4413(2) 1.1841(5) 0.1971(3) 0.109(3) Uani 0.538(5) 1 d PD B -1
O4 O 0.43125(16) 1.0161(5) 0.2038(2) 0.0743(18) Uani 0.538(5) 1 d PD B -1
C19 C 0.4794(3) 1.0092(6) 0.2295(4) 0.101(3) Uani 0.538(5) 1 d PD B -1
H19A H 0.4976 1.0322 0.2051 0.151 Uiso 0.538(5) 1 calc PR B -1
H19B H 0.4869 0.9365 0.2399 0.151 Uiso 0.538(5) 1 calc PR B -1
H19C H 0.4855 1.0543 0.2603 0.151 Uiso 0.538(5) 1 calc PR B -1
C11A C 0.4114(2) 1.1615(7) 0.1855(3) 0.0739(11) Uani 0.462(5) 1 d PD B 2
O3A O 0.4346(2) 1.0886(6) 0.1953(3) 0.071(2) Uani 0.462(5) 1 d PD B 2
O4A O 0.4198(2) 1.2648(5) 0.1891(3) 0.086(2) Uani 0.462(5) 1 d PD B 2
C19A C 0.4660(3) 1.2855(10) 0.2079(4) 0.109(4) Uani 0.462(5) 1 d PD B 2
H19D H 0.4781 1.2367 0.2362 0.164 Uiso 0.462(5) 1 calc PR B 2
H19E H 0.4698 1.3577 0.2209 0.164 Uiso 0.462(5) 1 calc PR B 2
H19F H 0.4818 1.2764 0.1796 0.164 Uiso 0.462(5) 1 calc PR B 2
C12 C 0.24594(10) 1.1556(2) 0.20264(10) 0.0353(6) Uani 1 1 d . . .
C13 C 0.15156(9) 1.0255(2) 0.12484(9) 0.0306(6) Uani 1 1 d . . .
C14 C 0.12654(9) 0.9461(2) 0.14135(10) 0.0353(6) Uani 1 1 d . . .
H14A H 0.1416 0.8926 0.1636 0.042 Uiso 1 1 calc R . .
C15 C 0.08065(10) 0.9432(2) 0.12633(12) 0.0437(7) Uani 1 1 d . . .
C16 C 0.05819(11) 1.0215(3) 0.09397(12) 0.0502(8) Uani 1 1 d . . .
C17 C 0.08182(11) 1.1007(3) 0.07760(11) 0.0465(8) Uani 1 1 d . . .
H17A H 0.0665 1.1545 0.0559 0.056 Uiso 1 1 calc R . .
C18 C 0.12808(11) 1.1027(2) 0.09252(11) 0.0436(7) Uani 1 1 d . . .
H18A H 0.1441 1.1579 0.0805 0.052 Uiso 1 1 calc R . .
C20 C 0.28245(16) 1.2903(3) 0.25796(13) 0.0877(14) Uani 1 1 d . . .
H20A H 0.2946 1.3609 0.2558 0.132 Uiso 1 1 calc R . .
H20B H 0.3064 1.2433 0.2752 0.132 Uiso 1 1 calc R . .
H20C H 0.2590 1.2928 0.2781 0.132 Uiso 1 1 calc R . .
C22 C 0.07583(14) 0.7929(3) 0.17747(18) 0.0865(14) Uani 1 1 d . . .
H22A H 0.0541 0.7414 0.1845 0.130 Uiso 1 1 calc R . .
H22B H 0.0895 0.8293 0.2098 0.130 Uiso 1 1 calc R . .
H22C H 0.0991 0.7570 0.1637 0.130 Uiso 1 1 calc R . .
C23 C -0.01214(14) 1.0962(4) 0.0500(2) 0.1091(18) Uani 1 1 d . . .
H23A H -0.0443 1.0821 0.0429 0.164 Uiso 1 1 calc R . .
H23B H -0.0024 1.1021 0.0170 0.164 Uiso 1 1 calc R . .
H23C H -0.0058 1.1619 0.0695 0.164 Uiso 1 1 calc R . .
C31 C 0.28980(9) 1.07052(18) -0.10024(9) 0.0288(6) Uani 1 1 d . . .
H31A H 0.2974 1.1171 -0.1252 0.035 Uiso 1 1 calc R . .
C32 C 0.24426(9) 1.02200(18) -0.10724(9) 0.0272(6) Uani 1 1 d . . .
H32A H 0.2243 1.0473 -0.1402 0.033 Uiso 1 1 calc R . .
C33 C 0.25018(9) 0.90032(17) -0.10877(9) 0.0252(5) Uani 1 1 d . . .
H33A H 0.2643 0.8849 -0.1389 0.030 Uiso 1 1 calc R . .
C34 C 0.28437(8) 0.86768(18) -0.05901(9) 0.0268(6) Uani 1 1 d . . .
H34A H 0.2694 0.8173 -0.0391 0.032 Uiso 1 1 calc R . .
C35 C 0.29982(9) 0.96505(18) -0.02368(9) 0.0270(6) Uani 1 1 d . . .
H35A H 0.3225 0.9448 0.0082 0.032 Uiso 1 1 calc R . .
C36 C 0.31909(9) 1.04377(18) -0.05638(9) 0.0272(6) Uani 1 1 d . . .
C37 C 0.22471(9) 1.05139(18) -0.06003(9) 0.0267(6) Uani 1 1 d . . .
H37A H 0.1952 1.0159 -0.0624 0.032 Uiso 1 1 calc R . .
C38 C 0.25882(9) 1.01429(18) -0.00946(9) 0.0269(6) Uani 1 1 d . . .
C39 C 0.36425(9) 1.08255(19) -0.04223(11) 0.0337(6) Uani 1 1 d . . .
H39A H 0.3735 1.1280 -0.0665 0.040 Uiso 1 1 calc R . .
C40 C 0.39390(10) 1.0619(2) 0.00052(13) 0.0487(8) Uani 1 1 d . . .
H40A H 0.3858 1.0172 0.0258 0.058 Uiso 1 1 calc R . .
C41 C 0.43946(12) 1.1058(3) 0.01056(15) 0.0631(10) Uani 1 1 d . . .
C42 C 0.32493(9) 0.81427(18) -0.07137(10) 0.0300(6) Uani 1 1 d . . .
C43 C 0.20543(8) 0.84320(18) -0.11936(9) 0.0252(5) Uani 1 1 d . . .
C44 C 0.18062(9) 0.8432(2) -0.17078(10) 0.0361(7) Uani 1 1 d . . .
H44A H 0.1927 0.8766 -0.1969 0.043 Uiso 1 1 calc R . .
C45 C 0.13933(10) 0.7964(3) -0.18462(11) 0.0480(8) Uani 1 1 d . . .
C46 C 0.12155(10) 0.7449(2) -0.14590(11) 0.0439(7) Uani 1 1 d . . .
C47 C 0.14556(9) 0.7444(2) -0.09579(10) 0.0348(6) Uani 1 1 d . . .
H47A H 0.1339 0.7099 -0.0696 0.042 Uiso 1 1 calc R . .
C48 C 0.18715(9) 0.79411(19) -0.08254(9) 0.0292(6) Uani 1 1 d . . .
H48A H 0.2031 0.7938 -0.0473 0.035 Uiso 1 1 calc R . .
C49 C 0.50820(17) 1.1181(5) 0.0717(3) 0.162(3) Uani 1 1 d . . .
H49A H 0.5231 1.0913 0.1060 0.243 Uiso 1 1 calc R . .
H49B H 0.5071 1.1949 0.0728 0.243 Uiso 1 1 calc R . .
H49C H 0.5249 1.0960 0.0457 0.243 Uiso 1 1 calc R . .
C50 C 0.39399(12) 0.7337(3) -0.03342(14) 0.0786(13) Uani 1 1 d . . .
H50A H 0.4124 0.7180 0.0011 0.118 Uiso 1 1 calc R . .
H50B H 0.4108 0.7788 -0.0525 0.118 Uiso 1 1 calc R . .
H50C H 0.3861 0.6682 -0.0527 0.118 Uiso 1 1 calc R . .
C52 C 0.12711(15) 0.8581(5) -0.27179(15) 0.124(2) Uani 1 1 d . . .
H52A H 0.1055 0.8518 -0.3051 0.187 Uiso 1 1 calc R . .
H52B H 0.1565 0.8334 -0.2759 0.187 Uiso 1 1 calc R . .
H52C H 0.1293 0.9316 -0.2607 0.187 Uiso 1 1 calc R . .
C53 C 0.06093(13) 0.6478(4) -0.12592(15) 0.0821(14) Uani 1 1 d . . .
H53A H 0.0319 0.6184 -0.1431 0.123 Uiso 1 1 calc R . .
H53B H 0.0567 0.6985 -0.0994 0.123 Uiso 1 1 calc R . .
H53C H 0.0806 0.5912 -0.1094 0.123 Uiso 1 1 calc R . .

loop_
_atom_site_aniso_label
_atom_site_aniso_U_11
_atom_site_aniso_U_22
_atom_site_aniso_U_33
_atom_site_aniso_U_23
_atom_site_aniso_U_13
_atom_site_aniso_U_12
O1 0.0446(11) 0.0199(8) 0.0241(9) -0.0026(7) 0.0105(8) -0.0033(8)
O2 0.0407(10) 0.0168(8) 0.0229(9) -0.0017(7) 0.0103(8) -0.0001(7)
O5 0.0770(16) 0.0557(13) 0.0204(10) -0.0010(9) 0.0088(10) -0.0052(12)
O6 0.1018(19) 0.0466(13) 0.0285(11) -0.0140(9) 0.0137(11) -0.0244(13)
O7 0.0465(14) 0.0690(16) 0.0738(17) 0.0086(13) 0.0164(12) -0.0062(12)
O8 0.0362(14) 0.0914(18) 0.0652(15) -0.0038(14) -0.0017(11) 0.0156(12)
O11 0.0530(12) 0.0188(8) 0.0296(10) 0.0001(7) 0.0138(9) 0.0060(8)
O12 0.0614(13) 0.0164(8) 0.0274(9) -0.0022(7) 0.0127(9) 0.0025(8)
O13 0.0482(15) 0.0735(17) 0.0874(19) 0.0095(15) 0.0130(13) -0.0191(13)
O14 0.073(2) 0.144(3) 0.127(3) 0.074(2) -0.0491(19) -0.048(2)
O15 0.0479(12) 0.0489(12) 0.0311(11) 0.0024(9) 0.0149(9) 0.0119(10)
O16 0.0579(14) 0.0741(15) 0.0327(11) -0.0100(10) -0.0044(10) 0.0369(12)
O17 0.0568(15) 0.130(2) 0.0392(13) 0.0395(14) -0.0133(11) -0.0460(15)
O18 0.0474(14) 0.0986(19) 0.0602(15) 0.0418(14) -0.0064(11) -0.0333(13)
C1 0.0382(15) 0.0280(13) 0.0208(12) 0.0029(10) 0.0102(11) 0.0051(12)
C2 0.0351(15) 0.0186(12) 0.0258(13) -0.0001(10) 0.0065(11) 0.0014(11)
C3 0.0397(16) 0.0250(13) 0.0231(12) 0.0011(10) 0.0097(11) 0.0026(11)
C4 0.0502(17) 0.0249(13) 0.0216(13) -0.0017(10) 0.0090(12) 0.0046(12)
C5 0.0448(16) 0.0242(13) 0.0216(12) -0.0040(10) 0.0084(12) -0.0075(12)
C6 0.0424(16) 0.0319(14) 0.0170(12) -0.0031(10) 0.0089(11) -0.0023(12)
C7 0.0394(15) 0.0242(12) 0.0193(12) -0.0027(10) 0.0093(11) 0.0037(11)
C8 0.0479(17) 0.0201(12) 0.0184(12) 0.0025(10) 0.0101(11) 0.0019(12)
C9 0.0437(18) 0.0593(19) 0.0266(14) -0.0088(13) 0.0106(13) -0.0098(15)
C10 0.065(2) 0.092(3) 0.066(2) -0.010(2) 0.0153(16) -0.041(2)
C11 0.065(2) 0.092(3) 0.066(2) -0.010(2) 0.0153(16) -0.041(2)
O3 0.067(4) 0.083(5) 0.152(6) 0.014(4) -0.035(4) -0.040(4)
O4 0.049(3) 0.048(3) 0.109(4) -0.009(3) -0.020(3) 0.000(3)
C19 0.071(6) 0.077(5) 0.128(8) -0.014(5) -0.037(5) 0.023(4)
C11A 0.065(2) 0.092(3) 0.066(2) -0.010(2) 0.0153(16) -0.041(2)
O3A 0.053(4) 0.052(4) 0.096(5) -0.012(4) -0.007(3) -0.016(4)
O4A 0.051(4) 0.058(4) 0.142(6) -0.002(4) 0.002(4) -0.025(3)
C19A 0.058(6) 0.139(10) 0.126(9) 0.014(8) 0.007(6) -0.030(6)
C12 0.0454(17) 0.0339(15) 0.0265(14) -0.0064(12) 0.0076(12) 0.0027(13)
C13 0.0369(15) 0.0348(14) 0.0210(12) -0.0041(11) 0.0084(11) 0.0097(12)
C14 0.0376(17) 0.0386(15) 0.0316(14) 0.0007(12) 0.0116(12) 0.0042(13)
C15 0.0422(18) 0.0472(18) 0.0432(17) -0.0068(14) 0.0123(14) -0.0003(15)
C16 0.0415(19) 0.069(2) 0.0402(17) -0.0086(16) 0.0100(15) 0.0165(17)
C17 0.049(2) 0.0539(19) 0.0353(16) 0.0040(14) 0.0052(14) 0.0223(16)
C18 0.058(2) 0.0413(17) 0.0327(15) 0.0077(13) 0.0132(14) 0.0154(15)
C20 0.138(4) 0.085(3) 0.037(2) -0.0323(19) 0.013(2) -0.049(3)
C22 0.068(3) 0.092(3) 0.103(3) 0.035(3) 0.025(2) -0.024(2)
C23 0.057(3) 0.136(4) 0.120(4) 0.023(3) -0.010(3) 0.044(3)
C31 0.0452(16) 0.0203(12) 0.0230(13) -0.0007(10) 0.0118(12) -0.0026(11)
C32 0.0378(15) 0.0190(12) 0.0242(12) 0.0034(10) 0.0051(11) 0.0016(11)
C33 0.0409(15) 0.0163(11) 0.0179(12) -0.0016(9) 0.0055(11) -0.0005(11)
C34 0.0371(15) 0.0198(12) 0.0238(13) -0.0019(10) 0.0074(11) 0.0000(11)
C35 0.0359(15) 0.0238(12) 0.0194(12) -0.0001(10) 0.0016(10) -0.0001(11)
C36 0.0369(15) 0.0212(12) 0.0246(13) -0.0037(10) 0.0091(11) -0.0007(11)
C37 0.0356(15) 0.0187(12) 0.0250(12) -0.0013(10) 0.0045(11) 0.0035(11)
C38 0.0419(16) 0.0192(12) 0.0199(12) -0.0009(9) 0.0071(11) -0.0026(11)
C39 0.0408(17) 0.0231(13) 0.0399(16) -0.0020(11) 0.0149(13) -0.0027(12)
C40 0.0444(19) 0.0482(18) 0.0510(19) 0.0134(15) 0.0049(15) -0.0105(15)
C41 0.042(2) 0.061(2) 0.074(3) 0.019(2) -0.0131(19) -0.0107(17)
C42 0.0399(16) 0.0216(12) 0.0273(14) -0.0007(10) 0.0041(12) -0.0013(11)
C43 0.0316(14) 0.0194(12) 0.0250(13) 0.0008(10) 0.0071(11) 0.0018(10)
C44 0.0370(16) 0.0404(15) 0.0298(14) 0.0140(12) 0.0051(12) -0.0046(13)
C45 0.0417(18) 0.063(2) 0.0323(16) 0.0198(14) -0.0061(13) -0.0153(16)
C46 0.0352(17) 0.0525(18) 0.0410(17) 0.0177(14) 0.0015(13) -0.0097(14)
C47 0.0404(17) 0.0336(14) 0.0339(15) 0.0085(12) 0.0152(12) 0.0008(13)
C48 0.0397(16) 0.0264(13) 0.0204(12) -0.0015(10) 0.0040(11) 0.0000(12)
C49 0.076(4) 0.197(6) 0.171(6) 0.066(5) -0.067(4) -0.065(4)
C50 0.060(2) 0.110(3) 0.054(2) -0.021(2) -0.0126(18) 0.046(2)
C52 0.087(3) 0.219(6) 0.048(2) 0.077(3) -0.027(2) -0.085(4)
C53 0.056(2) 0.116(3) 0.069(3) 0.035(2) 0.0007(19) -0.045(2)

loop_
_atom_type_symbol
_atom_type_description
_atom_type_scat_dispersion_real
_atom_type_scat_dispersion_imag
_atom_type_scat_source
C C 0.0033 0.0016 'International Tables Vol C Tables 4.2.6.8 and 6.1.1.4'
H H 0.0000 0.0000 'International Tables Vol C Tables 4.2.6.8 and 6.1.1.4'
O O 0.0106 0.0060 'International Tables Vol C Tables 4.2.6.8 and 6.1.1.4'
Cl Cl 0.1484 0.1585 'International Tables Vol C Tables 4.2.6.8 and 6.1.1.4'

loop_
_geom_angle_atom_site_label_1
_geom_angle_atom_site_label_2
_geom_angle_atom_site_label_3
_geom_angle
C8 O1 C38 106.69(18)
C38 O2 C7 106.26(16)
C12 O6 C20 116.2(2)
C15 O7 C22 116.2(3)
C16 O8 C23 115.5(3)
C41 O14 C49 114.5(4)
C42 O16 C50 117.0(2)
C45 O17 C52 116.2(2)
C46 O18 C53 117.1(2)
C6 C1 C2 115.5(2)
C1 C2 C7 108.8(2)
C1 C2 C3 108.45(19)
C7 C2 C3 107.71(19)
C13 C3 C4 116.6(2)
C13 C3 C2 112.7(2)
C4 C3 C2 107.1(2)
C12 C4 C3 112.2(2)
C12 C4 C5 110.5(2)
C3 C4 C5 110.48(19)
C6 C5 C8 109.04(19)
C6 C5 C4 108.3(2)
C8 C5 C4 106.2(2)
C1 C6 C9 123.8(3)
C1 C6 C5 112.5(2)
C9 C6 C5 123.6(2)
O2 C7 C8 104.75(19)
O2 C7 C2 109.88(19)
C8 C7 C2 109.28(19)
O12 C8 O1 110.91(18)
O12 C8 C7 110.7(2)
O1 C8 C7 104.56(18)
O12 C8 C5 111.22(19)
O1 C8 C5 109.5(2)
C7 C8 C5 109.73(19)
C10 C9 C6 128.6(3)
C9 C10 C11A 140.7(6)
C9 C10 C11 116.5(5)
C11A C10 C11 24.3(6)
O3 C11 O4 114.6(6)
O3 C11 C10 124.5(7)
O4 C11 C10 120.8(6)
C11 O4 C19 117.4(6)
O3A C11A O4A 132.0(7)
O3A C11A C10 109.6(6)
O4A C11A C10 118.2(7)
C11A O4A C19A 111.7(8)
O5 C12 O6 122.5(2)
O5 C12 C4 126.9(3)
O6 C12 C4 110.5(2)
C14 C13 C18 117.2(3)
C14 C13 C3 118.2(2)
C18 C13 C3 124.6(3)
C15 C14 C13 121.7(3)
C14 C15 O7 124.4(3)
C14 C15 C16 119.7(3)
O7 C15 C16 115.9(3)
C17 C16 C15 119.8(3)
C17 C16 O8 124.9(3)
C15 C16 O8 115.3(3)
C16 C17 C18 120.3(3)
C17 C18 C13 121.3(3)
C36 C31 C32 115.5(2)
C31 C32 C37 108.3(2)
C31 C32 C33 107.6(2)
C37 C32 C33 109.29(19)
C43 C33 C34 116.36(19)
C43 C33 C32 112.0(2)
C34 C33 C32 107.85(19)
C42 C34 C33 112.1(2)
C42 C34 C35 109.2(2)
C33 C34 C35 110.64(19)
C38 C35 C36 107.96(19)
C38 C35 C34 108.3(2)
C36 C35 C34 107.01(19)
C31 C36 C39 124.1(2)
C31 C36 C35 112.6(2)
C39 C36 C35 123.3(2)
O11 C37 C32 106.00(19)
O11 C37 C38 112.82(19)
C32 C37 C38 107.8(2)
O2 C38 O1 104.85(17)
O2 C38 C35 109.48(18)
O1 C38 C35 108.4(2)
O2 C38 C37 110.6(2)
O1 C38 C37 112.97(18)
C35 C38 C37 110.37(19)
C40 C39 C36 127.0(3)
C39 C40 C41 122.1(3)
O13 C41 O14 122.8(3)
O13 C41 C40 126.7(3)
O14 C41 C40 110.5(3)
O15 C42 O16 122.6(2)
O15 C42 C34 126.7(2)
O16 C42 C34 110.7(2)
C48 C43 C44 117.6(2)
C48 C43 C33 125.3(2)
C44 C43 C33 117.1(2)
C45 C44 C43 122.1(2)
O17 C45 C44 125.8(3)
O17 C45 C46 115.1(3)
C44 C45 C46 119.1(2)
C47 C46 O18 125.9(3)
C47 C46 C45 119.1(3)
O18 C46 C45 114.9(2)
C46 C47 C48 120.7(2)
C43 C48 C47 121.4(2)

loop_
_geom_bond_atom_site_label_1
_geom_bond_atom_site_label_2
_geom_bond_distance
O1 C8 1.425(3)
O1 C38 1.431(3)
O2 C38 1.414(3)
O2 C7 1.438(3)
O5 C12 1.203(3)
O6 C12 1.335(3)
O6 C20 1.454(4)
O7 C15 1.385(4)
O7 C22 1.400(4)
O8 C16 1.398(4)
O8 C23 1.451(5)
O11 C37 1.428(3)
O12 C8 1.408(3)
O13 C41 1.196(4)
O14 C41 1.345(4)
O14 C49 1.463(5)
O15 C42 1.204(3)
O16 C42 1.334(3)
O16 C50 1.443(4)
O17 C45 1.363(3)
O17 C52 1.435(4)
O18 C46 1.372(3)
O18 C53 1.421(4)
C1 C6 1.342(3)
C1 C2 1.486(4)
C2 C7 1.534(3)
C2 C3 1.576(3)
C3 C13 1.505(4)
C3 C4 1.549(4)
C4 C12 1.502(3)
C4 C5 1.557(4)
C5 C6 1.504(4)
C5 C8 1.548(3)
C6 C9 1.452(4)
C7 C8 1.530(3)
C9 C10 1.311(4)
C10 C11A 1.435(7)
C10 C11 1.478(7)
C11 O3 1.203(8)
C11 O4 1.380(9)
O4 C19 1.486(8)
C11A O3A 1.165(8)
C11A O4A 1.341(9)
O4A C19A 1.417(10)
C13 C14 1.394(4)
C13 C18 1.395(4)
C14 C15 1.376(4)
C15 C16 1.393(4)
C16 C17 1.364(5)
C17 C18 1.386(4)
C31 C36 1.343(3)
C31 C32 1.500(4)
C32 C37 1.537(3)
C32 C33 1.563(3)
C33 C43 1.524(3)
C33 C34 1.546(3)
C34 C42 1.512(4)
C34 C35 1.562(3)
C35 C38 1.521(4)
C35 C36 1.521(3)
C36 C39 1.440(4)
C37 C38 1.576(3)
C39 C40 1.310(4)
C40 C41 1.473(4)
C43 C48 1.370(3)
C43 C44 1.401(3)
C44 C45 1.374(4)
C45 C46 1.415(4)
C46 C47 1.363(4)
C47 C48 1.398(4)

loop_
_platon_squeeze_void_nr
_platon_squeeze_void_average_x
_platon_squeeze_void_average_y
_platon_squeeze_void_average_z
_platon_squeeze_void_volume
_platon_squeeze_void_count_electrons
1 0.500 0.670 0.250 569.9 184.9
2 1.000 1.170 0.250 569.9 184.9
3 0.500 0.330 0.750 570.0 187.3
4 1.000 -0.170 0.750 570.0 187.3
